data_7039809
loop_
_publ_author_name
'Liu, Lei-Lei'
'Yu, Cai-Xia'
'Du, Ji-Min'
'Liu, Shi-Min'
'Cao, Jing-Shuai'
'Ma, Lu-Fang'

_publ_section_title
;
 Construction of five Zn(ii)/Cd(ii) coordination polymers derived from a
 new linear carboxylate/pyridyl ligand: design, synthesis, and
 photocatalytic properties.
;
_journal_issue 31
_journal_name_full 'Dalton transactions (Cambridge, England : 2003)'
_journal_page_first 12352
_journal_page_last 12361
_journal_paper_doi 10.1039/c6dt02312f
_journal_volume 45
_journal_year 2016
_chemical_formula_moiety 'C76 H56 Cd2 N12 O12'
_chemical_formula_sum 'C76 H56 Cd2 N12 O12'
_chemical_formula_weight 1554.12
_chemical_name_systematic
;
 ?
;
_space_group_crystal_system monoclinic
_space_group_IT_number 15
_space_group_name_Hall '-C 2yc'
_space_group_name_H-M_alt 'C 1 2/c 1'
_symmetry_space_group_name_Hall '-C 2yc'
_symmetry_space_group_name_H-M 'C 1 2/c 1'
_atom_sites_solution_hydrogens geom
_atom_sites_solution_primary direct
_atom_sites_solution_secondary difmap
_audit_creation_method SHELXL-2013
_audit_update_record
;
2016-06-28 deposited with the CCDC.
2016-07-05 downloaded from the CCDC.
;
_cell_angle_alpha 90
_cell_angle_beta 128.230(17)
_cell_angle_gamma 90
_cell_formula_units_Z 8
_cell_length_a 46.985(9)
_cell_length_b 7.8054(16)
_cell_length_c 44.66(2)
_cell_measurement_reflns_used 4681
_cell_measurement_temperature 296(2)
_cell_measurement_theta_max 26.60
_cell_measurement_theta_min 2.95
_cell_volume 12866(7)
_computing_cell_refinement 'Bruker SAINT (Bruker, 2003)'
_computing_data_collection 'Bruker APEX2 (Bruker, 2005)'
_computing_data_reduction 'Bruker SAINT (Bruker, 2003)'
_computing_molecular_graphics 'Bruker SHELXTL'
_computing_publication_material 'Bruker SHELXTL'
_computing_structure_refinement 'SHELXL-2013 (Sheldrick, 2013)'
_computing_structure_solution 'SHELXL-2013 (Sheldrick, 2013)'
_diffrn_ambient_temperature 296(2)
_diffrn_measured_fraction_theta_full 0.971
_diffrn_measured_fraction_theta_max 0.970
_diffrn_measurement_device_type 'Bruker APEX-II CCD'
_diffrn_measurement_method '\f and \w scans'
_diffrn_radiation_type MoK\a
_diffrn_radiation_wavelength 0.71073
_diffrn_reflns_av_R_equivalents 0.0647
_diffrn_reflns_av_unetI/netI 0.0656
_diffrn_reflns_Laue_measured_fraction_full 0.971
_diffrn_reflns_Laue_measured_fraction_max 1.000
_diffrn_reflns_limit_h_max 55
_diffrn_reflns_limit_h_min -55
_diffrn_reflns_limit_k_max 8
_diffrn_reflns_limit_k_min -9
_diffrn_reflns_limit_l_max 48
_diffrn_reflns_limit_l_min -53
_diffrn_reflns_number 43400
_diffrn_reflns_point_group_measured_fraction_full 0.971
_diffrn_reflns_point_group_measured_fraction_max 1.000
_diffrn_reflns_theta_full 25.242
_diffrn_reflns_theta_max 24.998
_diffrn_reflns_theta_min 1.161
_diffrn_source 'fine-focus sealed tube'
_exptl_absorpt_coefficient_mu 0.740
_exptl_absorpt_correction_T_max 0.895
_exptl_absorpt_correction_T_min 0.837
_exptl_absorpt_correction_type multi-scan
_exptl_absorpt_process_details sadabs
_exptl_crystal_colour orange
_exptl_crystal_density_diffrn 1.605
_exptl_crystal_density_method 'not measured'
_exptl_crystal_description block
_exptl_crystal_F_000 6304
_exptl_crystal_size_max 0.350
_exptl_crystal_size_mid 0.200
_exptl_crystal_size_min 0.150
_refine_diff_density_max 3.600
_refine_diff_density_min -0.761
_refine_diff_density_rms 0.116
_refine_ls_extinction_method none
_refine_ls_goodness_of_fit_ref 1.015
_refine_ls_hydrogen_treatment constr
_refine_ls_matrix_type full
_refine_ls_number_parameters 921
_refine_ls_number_reflns 11330
_refine_ls_number_restraints 0
_refine_ls_restrained_S_all 1.015
_refine_ls_R_factor_all 0.1034
_refine_ls_R_factor_gt 0.0570
_refine_ls_shift/su_max 0.001
_refine_ls_shift/su_mean 0.000
_refine_ls_structure_factor_coef Fsqd
_refine_ls_weighting_details
;
 w=1/[\s^2^(Fo^2^)+(0.0752P)^2^]
 where P=(Fo^2^+2Fc^2^)/3
;
_refine_ls_weighting_scheme calc
_refine_ls_wR_factor_gt 0.1298
_refine_ls_wR_factor_ref 0.1500
_reflns_Friedel_coverage 0.000
_reflns_number_gt 6830
_reflns_number_total 11330
_reflns_threshold_expression 'I > 2\s(I)'
_cod_data_source_file c6dt02312f2.cif
_cod_data_source_block 3
_cod_depositor_comments 'Adding full bibliography for 7039808--7039812.cif.'
_cod_database_code 7039809
_shelx_space_group_comment
;
The symmetry employed for this shelxl refinement is uniquely defined
by the following loop, which should always be used as a source of
symmetry information in preference to the above space-group names.
They are only intended as comments.
;
_shelx_estimated_absorpt_t_min 0.782
_shelx_estimated_absorpt_t_max 0.897
_shelxl_version_number 2013-2

loop_
_space_group_symop_operation_xyz
'x, y, z'
'-x, y, -z+1/2'
'x+1/2, y+1/2, z'
'-x+1/2, y+1/2, -z+1/2'
'-x, -y, -z'
'x, -y, z-1/2'
'-x+1/2, -y+1/2, -z'
'x+1/2, -y+1/2, z-1/2'

loop_
_atom_site_label
_atom_site_type_symbol
_atom_site_fract_x
_atom_site_fract_y
_atom_site_fract_z
_atom_site_U_iso_or_equiv
_atom_site_adp_type
_atom_site_occupancy
_atom_site_site_symmetry_order
_atom_site_calc_flag
_atom_site_refinement_flags_posn
_atom_site_refinement_flags_adp
_atom_site_refinement_flags_occupancy
Cd1 Cd 0.0000 1.16703(8) 0.2500 0.03805(18) Uani 1 2 d S T P
Cd2 Cd 0.49901(2) 0.43015(5) 0.62278(2) 0.04064(15) Uani 1 1 d . . .
Cd3 Cd 1.0000 0.0000 1.0000 0.03538(17) Uani 1 2 d S . P
C1 C 0.42854(12) 0.3577(7) 0.56469(14) 0.0351(13) Uani 1 1 d . . .
C2 C 0.38898(12) 0.3537(7) 0.53052(14) 0.0351(13) Uani 1 1 d . . .
C3 C 0.36424(12) 0.2701(7) 0.53259(14) 0.0427(14) Uani 1 1 d . . .
H3 H 0.3722 0.2082 0.5543 0.051 Uiso 1 1 calc R U .
C4 C 0.32774(12) 0.2791(8) 0.50218(14) 0.0462(15) Uani 1 1 d . . .
H4 H 0.3110 0.2264 0.5039 0.055 Uiso 1 1 calc R U .
C5 C 0.31582(12) 0.3650(7) 0.46946(14) 0.0370(13) Uani 1 1 d . . .
C6 C 0.34059(12) 0.4493(7) 0.46681(14) 0.0380(13) Uani 1 1 d . . .
H6 H 0.3328 0.5084 0.4448 0.046 Uiso 1 1 calc R U .
C7 C 0.37682(12) 0.4420(7) 0.49773(13) 0.0349(13) Uani 1 1 d . . .
H7 H 0.3935 0.4980 0.4965 0.042 Uiso 1 1 calc R U .
C8 C 0.23024(12) 0.4345(7) 0.38000(15) 0.0407(14) Uani 1 1 d . . .
C9 C 0.21876(13) 0.5111(7) 0.34655(15) 0.0457(15) Uani 1 1 d . . .
H9 H 0.2359 0.5558 0.3447 0.055 Uiso 1 1 calc R U .
C10 C 0.18295(12) 0.5237(7) 0.31598(15) 0.0430(15) Uani 1 1 d . . .
H10 H 0.1757 0.5763 0.2936 0.052 Uiso 1 1 calc R U .
C11 C 0.15767(12) 0.4566(8) 0.31908(15) 0.0445(15) Uani 1 1 d . . .
C12 C 0.16863(13) 0.3785(8) 0.35255(15) 0.0535(17) Uani 1 1 d . . .
H12 H 0.1515 0.3334 0.3545 0.064 Uiso 1 1 calc R U .
C13 C 0.20476(13) 0.3680(8) 0.38280(15) 0.0482(15) Uani 1 1 d . . .
H13 H 0.2121 0.3157 0.4053 0.058 Uiso 1 1 calc R U .
C14 C 0.10640(12) 0.5276(8) 0.25508(14) 0.0460(15) Uani 1 1 d . . .
H14A H 0.1194 0.4824 0.2464 0.055 Uiso 1 1 calc R U .
H14B H 0.1083 0.6515 0.2560 0.055 Uiso 1 1 calc R U .
C15 C 0.06714(12) 0.4733(7) 0.22842(14) 0.0359(13) Uani 1 1 d . . .
C16 C 0.04559(13) 0.5065(7) 0.18969(15) 0.0432(14) Uani 1 1 d . . .
H16 H 0.0545 0.5697 0.1795 0.052 Uiso 1 1 calc R U .
C17 C 0.01080(12) 0.4444(7) 0.16664(14) 0.0377(13) Uani 1 1 d . . .
H17 H -0.0040 0.4626 0.1405 0.045 Uiso 1 1 calc R U .
C18 C -0.00202(11) 0.3549(7) 0.18271(14) 0.0360(13) Uani 1 1 d . . .
H18 H -0.0255 0.3122 0.1668 0.043 Uiso 1 1 calc R U .
C19 C 0.05192(12) 0.3883(7) 0.24223(14) 0.0377(13) Uani 1 1 d . . .
H19 H 0.0659 0.3722 0.2684 0.045 Uiso 1 1 calc R U .
C20 C 0.49806(12) 0.6375(8) 0.68470(14) 0.0398(14) Uani 1 1 d . . .
H20 H 0.5207 0.5855 0.7004 0.048 Uiso 1 1 calc R U .
C21 C 0.48710(12) 0.7392(7) 0.70059(14) 0.0414(13) Uani 1 1 d . . .
H21 H 0.5023 0.7558 0.7268 0.050 Uiso 1 1 calc R U .
C22 C 0.45340(12) 0.8183(7) 0.67788(14) 0.0423(14) Uani 1 1 d . . .
H22 H 0.4459 0.8891 0.6886 0.051 Uiso 1 1 calc R U .
C23 C 0.43100(11) 0.7889(7) 0.63848(13) 0.0334(12) Uani 1 1 d . . .
C24 C 0.44423(12) 0.6860(7) 0.62458(14) 0.0393(14) Uani 1 1 d . . .
H24 H 0.4298 0.6677 0.5984 0.047 Uiso 1 1 calc R U .
C25 C 0.39410(12) 0.8717(8) 0.61377(14) 0.0447(15) Uani 1 1 d . . .
H25A H 0.3806 0.8415 0.6229 0.054 Uiso 1 1 calc R U .
H25B H 0.3966 0.9953 0.6147 0.054 Uiso 1 1 calc R U .
C26 C 0.33933(12) 0.8518(7) 0.54903(14) 0.0382(13) Uani 1 1 d . . .
C27 C 0.32285(12) 0.7777(7) 0.51383(14) 0.0431(14) Uani 1 1 d . . .
H27 H 0.3360 0.7041 0.5101 0.052 Uiso 1 1 calc R U .
C28 C 0.28693(12) 0.8118(7) 0.48395(15) 0.0431(14) Uani 1 1 d . . .
H28 H 0.2762 0.7647 0.4600 0.052 Uiso 1 1 calc R U .
C29 C 0.26690(12) 0.9165(7) 0.48979(14) 0.0337(13) Uani 1 1 d . . .
C30 C 0.28349(13) 0.9867(7) 0.52578(14) 0.0404(14) Uani 1 1 d . . .
H30 H 0.2700 1.0552 0.5299 0.048 Uiso 1 1 calc R U .
C31 C 0.31944(12) 0.9568(7) 0.55540(15) 0.0378(13) Uani 1 1 d . . .
H31 H 0.3303 1.0056 0.5792 0.045 Uiso 1 1 calc R U .
C32 C 0.17915(12) 0.9416(7) 0.39987(14) 0.0370(13) Uani 1 1 d . . .
C33 C 0.16413(13) 0.8780(7) 0.36411(15) 0.0448(15) Uani 1 1 d . . .
H33 H 0.1781 0.8112 0.3604 0.054 Uiso 1 1 calc R U .
C34 C 0.12828(12) 0.9129(7) 0.33357(15) 0.0452(15) Uani 1 1 d . . .
H34 H 0.1182 0.8680 0.3096 0.054 Uiso 1 1 calc R U .
C35 C 0.10752(12) 1.0155(7) 0.33896(15) 0.0386(13) Uani 1 1 d . . .
C36 C 0.12292(12) 1.0738(7) 0.37511(14) 0.0405(14) Uani 1 1 d . . .
H36 H 0.1089 1.1397 0.3788 0.049 Uiso 1 1 calc R U .
C37 C 0.15822(12) 1.0390(7) 0.40603(14) 0.0388(13) Uani 1 1 d . . .
H37 H 0.1678 1.0789 0.4302 0.047 Uiso 1 1 calc R U .
C38 C 0.06961(13) 1.0669(9) 0.30623(16) 0.0462(16) Uani 1 1 d . . .
C39 C 0.56852(12) 0.5167(7) 0.68036(14) 0.0324(12) Uani 1 1 d . . .
C40 C 0.60776(11) 0.5428(6) 0.71414(13) 0.0292(12) Uani 1 1 d . . .
C41 C 0.62216(11) 0.4666(7) 0.74892(13) 0.0312(12) Uani 1 1 d . . .
H41 H 0.6072 0.4021 0.7515 0.037 Uiso 1 1 calc R U .
C42 C 0.65835(11) 0.4846(7) 0.77981(14) 0.0372(13) Uani 1 1 d . . .
H42 H 0.6677 0.4335 0.8030 0.045 Uiso 1 1 calc R U .
C43 C 0.68060(11) 0.5810(6) 0.77545(13) 0.0304(12) Uani 1 1 d . . .
C44 C 0.66663(12) 0.6583(7) 0.74128(14) 0.0378(13) Uani 1 1 d . . .
H44 H 0.6815 0.7226 0.7385 0.045 Uiso 1 1 calc R U .
C45 C 0.62985(12) 0.6396(7) 0.71068(14) 0.0381(13) Uani 1 1 d . . .
H45 H 0.6203 0.6936 0.6877 0.046 Uiso 1 1 calc R U .
C46 C 0.76767(11) 0.5801(6) 0.86631(14) 0.0322(12) Uani 1 1 d . . .
C47 C 0.78195(12) 0.5137(7) 0.90160(14) 0.0407(14) Uani 1 1 d . . .
H47 H 0.7669 0.4537 0.9049 0.049 Uiso 1 1 calc R U .
C48 C 0.81826(12) 0.5343(7) 0.93236(14) 0.0349(13) Uani 1 1 d . . .
H48 H 0.8277 0.4902 0.9562 0.042 Uiso 1 1 calc R U .
C49 C 0.84013(11) 0.6223(7) 0.92666(14) 0.0316(12) Uani 1 1 d . . .
C50 C 0.82591(12) 0.6912(7) 0.89158(14) 0.0396(14) Uani 1 1 d . . .
H50 H 0.8408 0.7530 0.8884 0.048 Uiso 1 1 calc R U .
C51 C 0.78979(12) 0.6697(7) 0.86106(14) 0.0394(14) Uani 1 1 d . . .
H51 H 0.7804 0.7146 0.8373 0.047 Uiso 1 1 calc R U .
C52 C 0.89372(12) 0.5873(7) 0.99154(14) 0.0395(14) Uani 1 1 d . . .
H52A H 0.8939 0.4631 0.9914 0.047 Uiso 1 1 calc R U .
H52B H 0.8807 0.6250 1.0008 0.047 Uiso 1 1 calc R U .
C53 C 0.93177(11) 0.6550(7) 1.01680(13) 0.0330(12) Uani 1 1 d . . .
C54 C 0.95387(11) 0.6212(6) 1.05596(13) 0.0309(12) Uani 1 1 d . . .
H54 H 0.9455 0.5545 1.0663 0.037 Uiso 1 1 calc R U .
C55 C 0.98846(12) 0.6890(6) 1.07899(13) 0.0341(13) Uani 1 1 d . . .
H55 H 1.0037 0.6689 1.1051 0.041 Uiso 1 1 calc R U .
C56 C 0.99995(11) 0.7867(7) 1.06261(13) 0.0334(13) Uani 1 1 d . . .
H56 H 1.0232 0.8322 1.0784 0.040 Uiso 1 1 calc R U .
C57 C 0.94608(11) 0.7522(7) 1.00325(13) 0.0316(12) Uani 1 1 d . . .
H57 H 0.9317 0.7723 0.9772 0.038 Uiso 1 1 calc R U .
C58 C 0.49800(11) 0.2191(6) 0.55884(13) 0.0305(12) Uani 1 1 d . . .
H58 H 0.4747 0.2644 0.5429 0.037 Uiso 1 1 calc R U .
C59 C 0.51026(12) 0.1215(6) 0.54303(13) 0.0329(12) Uani 1 1 d . . .
H59 H 0.4952 0.0994 0.5170 0.039 Uiso 1 1 calc R U .
C60 C 0.54489(12) 0.0576(6) 0.56619(13) 0.0325(12) Uani 1 1 d . . .
H60 H 0.5536 -0.0079 0.5561 0.039 Uiso 1 1 calc R U .
C61 C 0.56663(11) 0.0924(7) 0.60494(13) 0.0319(12) Uani 1 1 d . . .
C62 C 0.55239(11) 0.1884(7) 0.61867(13) 0.0345(13) Uani 1 1 d . . .
H62 H 0.5670 0.2112 0.6447 0.041 Uiso 1 1 calc R U .
C63 C 0.60553(12) 0.0303(7) 0.63095(14) 0.0419(14) Uani 1 1 d . . .
H63A H 0.6063 -0.0938 0.6321 0.050 Uiso 1 1 calc R U .
H63B H 0.6183 0.0685 0.6216 0.050 Uiso 1 1 calc R U .
C64 C 0.65830(12) 0.0862(7) 0.69561(14) 0.0342(13) Uani 1 1 d . . .
C65 C 0.68143(12) 0.0020(7) 0.69134(14) 0.0384(13) Uani 1 1 d . . .
H65 H 0.6728 -0.0485 0.6683 0.046 Uiso 1 1 calc R U .
C66 C 0.71793(13) -0.0051(7) 0.72250(15) 0.0413(14) Uani 1 1 d . . .
H66 H 0.7339 -0.0613 0.7202 0.050 Uiso 1 1 calc R U .
C67 C 0.73101(11) 0.0694(7) 0.75683(14) 0.0347(13) Uani 1 1 d . . .
C68 C 0.70729(12) 0.1556(7) 0.76050(14) 0.0412(14) Uani 1 1 d . . .
H68 H 0.7158 0.2071 0.7835 0.049 Uiso 1 1 calc R U .
C69 C 0.67111(12) 0.1634(7) 0.72969(13) 0.0389(14) Uani 1 1 d . . .
H69 H 0.6551 0.2212 0.7318 0.047 Uiso 1 1 calc R U .
C70 C 0.81760(11) 0.1066(6) 0.84708(13) 0.0292(12) Uani 1 1 d . . .
C71 C 0.84126(11) 0.0189(7) 0.84388(14) 0.0360(13) Uani 1 1 d . . .
H71 H 0.8326 -0.0345 0.8211 0.043 Uiso 1 1 calc R U .
C72 C 0.87768(11) 0.0111(7) 0.87464(13) 0.0339(12) Uani 1 1 d . . .
H72 H 0.8935 -0.0502 0.8728 0.041 Uiso 1 1 calc R U .
C73 C 0.89054(11) 0.0949(6) 0.90825(13) 0.0293(12) Uani 1 1 d . . .
C74 C 0.86709(12) 0.1859(7) 0.91088(14) 0.0391(14) Uani 1 1 d . . .
H74 H 0.8758 0.2445 0.9332 0.047 Uiso 1 1 calc R U .
C75 C 0.83054(12) 0.1902(7) 0.88038(14) 0.0411(14) Uani 1 1 d . . .
H75 H 0.8147 0.2499 0.8824 0.049 Uiso 1 1 calc R U .
C76 C 0.92994(12) 0.0807(7) 0.94203(14) 0.0327(13) Uani 1 1 d . . .
N1 N 0.27770(10) 0.3667(6) 0.43998(13) 0.0431(12) Uani 1 1 d . . .
N2 N 0.26806(10) 0.4364(6) 0.40991(13) 0.0504(13) Uani 1 1 d . . .
N3 N 0.01800(10) 0.3272(6) 0.22016(12) 0.0381(11) Uani 1 1 d . . .
N4 N 0.47709(10) 0.6103(6) 0.64691(12) 0.0390(11) Uani 1 1 d . . .
N5 N 0.23008(10) 0.9632(6) 0.46108(12) 0.0402(11) Uani 1 1 d . . .
N6 N 0.21644(10) 0.8961(6) 0.42913(13) 0.0432(12) Uani 1 1 d . . .
N7 N 0.71837(10) 0.6097(6) 0.80515(12) 0.0374(11) Uani 1 1 d . . .
N8 N 0.73024(10) 0.5482(6) 0.83660(12) 0.0387(11) Uani 1 1 d . . .
N9 N 0.97964(9) 0.8196(5) 1.02558(10) 0.0316(10) Uani 1 1 d . . .
N10 N 0.51851(9) 0.2508(6) 0.59637(10) 0.0327(10) Uani 1 1 d . . .
N11 N 0.76859(10) 0.0520(6) 0.78660(12) 0.0413(12) Uani 1 1 d . . .
N12 N 0.77929(10) 0.1209(6) 0.81692(12) 0.0364(11) Uani 1 1 d . . .
O1 O 0.44133(8) 0.2598(5) 0.59219(10) 0.0482(10) Uani 1 1 d . . .
O2 O 0.44715(8) 0.4695(5) 0.56360(10) 0.0445(10) Uani 1 1 d . . .
O3 O 0.12099(8) 0.4617(6) 0.29127(10) 0.0602(12) Uani 1 1 d . . .
O4 O 0.37549(8) 0.8130(5) 0.57588(10) 0.0466(10) Uani 1 1 d . . .
O5 O 0.05248(9) 0.9843(5) 0.27502(11) 0.0563(11) Uani 1 1 d . . .
O6 O 0.05532(9) 1.1889(6) 0.31085(11) 0.0673(14) Uani 1 1 d . . .
O7 O 0.55188(8) 0.3987(5) 0.68230(9) 0.0413(9) Uani 1 1 d . . .
O8 O 0.55404(8) 0.6088(5) 0.65165(10) 0.0452(10) Uani 1 1 d . . .
O9 O 0.87663(8) 0.6506(5) 0.95436(9) 0.0455(10) Uani 1 1 d . . .
O10 O 0.62156(8) 0.0999(5) 0.66729(9) 0.0491(11) Uani 1 1 d . . .
O11 O 0.94365(8) 0.1754(5) 0.97017(10) 0.0428(10) Uani 1 1 d . . .
O12 O 0.94776(8) -0.0361(5) 0.94067(9) 0.0373(9) Uani 1 1 d . . .

loop_
_atom_site_aniso_label
_atom_site_aniso_U_11
_atom_site_aniso_U_22
_atom_site_aniso_U_33
_atom_site_aniso_U_23
_atom_site_aniso_U_13
_atom_site_aniso_U_12
Cd1 0.0215(3) 0.0577(4) 0.0260(3) 0.000 0.0102(2) 0.000
Cd2 0.01945(19) 0.0605(3) 0.0272(2) -0.00873(19) 0.00711(17) 0.00065(17)
Cd3 0.0171(2) 0.0520(4) 0.0233(3) 0.0056(3) 0.0056(2) -0.0007(2)
C1 0.024(2) 0.040(4) 0.030(3) -0.005(3) 0.011(2) 0.001(2)
C2 0.028(2) 0.038(4) 0.028(3) -0.001(2) 0.011(2) 0.001(2)
C3 0.035(3) 0.055(4) 0.024(3) 0.003(3) 0.012(2) -0.003(3)
C4 0.028(2) 0.061(4) 0.041(3) 0.004(3) 0.017(2) -0.008(3)
C5 0.028(3) 0.040(4) 0.031(3) -0.002(3) 0.013(2) -0.001(2)
C6 0.031(3) 0.046(4) 0.027(3) 0.013(3) 0.013(2) 0.001(2)
C7 0.024(2) 0.045(4) 0.027(3) 0.002(3) 0.012(2) -0.006(2)
C8 0.025(2) 0.042(4) 0.034(3) 0.002(3) 0.008(2) -0.002(2)
C9 0.034(3) 0.052(4) 0.042(4) 0.007(3) 0.019(3) -0.010(3)
C10 0.029(3) 0.050(4) 0.038(3) 0.015(3) 0.014(2) -0.001(2)
C11 0.023(2) 0.056(4) 0.031(3) 0.003(3) 0.005(2) -0.002(2)
C12 0.028(3) 0.086(5) 0.036(3) 0.003(3) 0.014(3) -0.012(3)
C13 0.036(3) 0.064(4) 0.033(3) 0.003(3) 0.015(3) -0.008(3)
C14 0.030(3) 0.058(4) 0.036(3) 0.008(3) 0.014(2) -0.008(3)
C15 0.027(2) 0.039(4) 0.031(3) 0.004(2) 0.012(2) 0.000(2)
C16 0.041(3) 0.051(4) 0.038(3) 0.007(3) 0.025(3) 0.000(3)
C17 0.035(3) 0.037(3) 0.027(3) 0.005(2) 0.013(2) 0.004(2)
C18 0.021(2) 0.039(4) 0.035(3) -0.004(3) 0.011(2) -0.002(2)
C19 0.027(2) 0.049(4) 0.023(3) 0.003(2) 0.008(2) -0.003(2)
C20 0.027(3) 0.058(4) 0.030(3) 0.005(3) 0.015(2) 0.003(2)
C21 0.035(3) 0.052(4) 0.028(3) 0.005(3) 0.015(2) -0.003(3)
C22 0.036(3) 0.054(4) 0.035(3) -0.003(3) 0.022(3) 0.000(3)
C23 0.027(2) 0.038(4) 0.034(3) 0.004(2) 0.017(2) -0.002(2)
C24 0.026(2) 0.054(4) 0.026(3) -0.004(3) 0.010(2) 0.000(2)
C25 0.030(3) 0.053(4) 0.038(3) 0.003(3) 0.015(3) 0.005(3)
C26 0.026(2) 0.046(4) 0.032(3) 0.005(3) 0.013(2) -0.001(2)
C27 0.032(3) 0.051(4) 0.038(3) 0.004(3) 0.018(2) 0.011(3)
C28 0.036(3) 0.048(4) 0.032(3) -0.006(3) 0.015(2) -0.001(2)
C29 0.025(2) 0.034(3) 0.036(3) 0.008(2) 0.016(2) 0.003(2)
C30 0.036(3) 0.044(4) 0.034(3) 0.006(3) 0.018(3) 0.005(2)
C31 0.034(3) 0.039(4) 0.033(3) 0.002(3) 0.017(2) 0.004(2)
C32 0.028(2) 0.041(4) 0.035(3) 0.008(3) 0.016(2) 0.004(2)
C33 0.039(3) 0.050(4) 0.044(4) 0.000(3) 0.025(3) 0.007(3)
C34 0.035(3) 0.063(5) 0.028(3) -0.003(3) 0.014(2) 0.000(3)
C35 0.029(3) 0.044(4) 0.036(3) 0.008(3) 0.017(2) 0.001(2)
C36 0.030(3) 0.057(4) 0.033(3) 0.003(3) 0.019(2) 0.008(2)
C37 0.033(3) 0.047(4) 0.028(3) 0.006(3) 0.014(2) 0.008(2)
C38 0.028(3) 0.076(5) 0.035(3) 0.014(3) 0.019(3) -0.001(3)
C39 0.026(2) 0.037(4) 0.031(3) -0.004(3) 0.016(2) 0.002(2)
C40 0.024(2) 0.028(3) 0.030(3) -0.006(2) 0.014(2) 0.001(2)
C41 0.026(2) 0.038(3) 0.026(3) -0.003(2) 0.015(2) -0.005(2)
C42 0.026(2) 0.048(4) 0.025(3) 0.000(2) 0.010(2) 0.000(2)
C43 0.025(2) 0.036(3) 0.028(3) -0.004(2) 0.015(2) -0.003(2)
C44 0.026(2) 0.052(4) 0.034(3) -0.001(3) 0.018(2) -0.008(2)
C45 0.029(3) 0.052(4) 0.023(3) 0.006(3) 0.011(2) -0.002(2)
C46 0.021(2) 0.035(3) 0.030(3) -0.006(2) 0.011(2) -0.003(2)
C47 0.031(3) 0.049(4) 0.035(3) 0.002(3) 0.018(2) -0.010(2)
C48 0.032(3) 0.039(4) 0.021(3) 0.005(2) 0.011(2) -0.007(2)
C49 0.020(2) 0.035(3) 0.027(3) -0.005(2) 0.008(2) -0.005(2)
C50 0.030(2) 0.052(4) 0.031(3) -0.003(3) 0.016(2) -0.013(2)
C51 0.026(2) 0.053(4) 0.028(3) 0.010(3) 0.011(2) 0.003(2)
C52 0.026(2) 0.052(4) 0.028(3) 0.001(3) 0.011(2) -0.010(2)
C53 0.020(2) 0.041(4) 0.026(3) -0.002(2) 0.009(2) -0.003(2)
C54 0.030(2) 0.033(3) 0.027(3) 0.001(2) 0.016(2) -0.005(2)
C55 0.031(2) 0.040(4) 0.020(3) -0.003(2) 0.010(2) 0.002(2)
C56 0.023(2) 0.042(4) 0.026(3) -0.009(2) 0.011(2) -0.006(2)
C57 0.022(2) 0.045(4) 0.020(3) -0.001(2) 0.009(2) 0.000(2)
C58 0.019(2) 0.035(3) 0.024(3) 0.003(2) 0.007(2) 0.000(2)
C59 0.029(2) 0.036(3) 0.020(3) 0.000(2) 0.008(2) -0.005(2)
C60 0.035(3) 0.034(3) 0.030(3) -0.005(2) 0.021(2) -0.003(2)
C61 0.023(2) 0.040(4) 0.023(3) 0.004(2) 0.010(2) 0.001(2)
C62 0.025(2) 0.050(4) 0.020(3) -0.004(2) 0.010(2) -0.002(2)
C63 0.030(3) 0.051(4) 0.034(3) -0.002(3) 0.015(2) 0.008(2)
C64 0.023(2) 0.040(4) 0.030(3) 0.006(2) 0.012(2) 0.007(2)
C65 0.027(2) 0.044(4) 0.031(3) -0.007(3) 0.012(2) 0.005(2)
C66 0.034(3) 0.038(4) 0.047(4) -0.005(3) 0.022(3) 0.008(2)
C67 0.022(2) 0.041(4) 0.029(3) 0.000(3) 0.010(2) 0.002(2)
C68 0.027(3) 0.054(4) 0.028(3) -0.004(3) 0.010(2) 0.002(2)
C69 0.025(2) 0.055(4) 0.026(3) -0.007(3) 0.010(2) 0.009(2)
C70 0.021(2) 0.030(3) 0.023(3) 0.006(2) 0.007(2) 0.004(2)
C71 0.028(2) 0.043(4) 0.028(3) -0.004(2) 0.013(2) 0.001(2)
C72 0.024(2) 0.043(4) 0.030(3) -0.003(3) 0.014(2) 0.005(2)
C73 0.022(2) 0.033(3) 0.027(3) 0.000(2) 0.012(2) -0.004(2)
C74 0.030(3) 0.052(4) 0.023(3) -0.003(2) 0.011(2) 0.005(2)
C75 0.029(2) 0.053(4) 0.034(3) 0.003(3) 0.016(2) 0.012(2)
C76 0.021(2) 0.047(4) 0.022(3) 0.001(3) 0.009(2) -0.005(2)
N1 0.030(2) 0.046(3) 0.036(3) 0.000(2) 0.011(2) -0.005(2)
N2 0.026(2) 0.067(4) 0.037(3) 0.007(3) 0.010(2) -0.004(2)
N3 0.027(2) 0.050(3) 0.029(3) 0.000(2) 0.013(2) -0.0043(19)
N4 0.025(2) 0.050(3) 0.034(3) 0.004(2) 0.014(2) 0.0020(19)
N5 0.029(2) 0.046(3) 0.036(3) 0.003(2) 0.015(2) 0.003(2)
N6 0.032(2) 0.043(3) 0.043(3) 0.005(2) 0.017(2) 0.004(2)
N7 0.024(2) 0.044(3) 0.031(3) 0.000(2) 0.010(2) -0.0010(19)
N8 0.026(2) 0.045(3) 0.030(3) -0.001(2) 0.010(2) -0.0040(19)
N9 0.0197(18) 0.042(3) 0.023(2) -0.0010(19) 0.0082(18) -0.0024(17)
N10 0.0195(17) 0.050(3) 0.021(2) -0.001(2) 0.0089(17) 0.0007(19)
N11 0.026(2) 0.050(3) 0.027(3) -0.001(2) 0.006(2) 0.006(2)
N12 0.024(2) 0.040(3) 0.031(3) 0.003(2) 0.0100(19) 0.0048(18)
O1 0.0330(18) 0.054(3) 0.038(2) 0.009(2) 0.0124(17) 0.0056(18)
O2 0.0238(17) 0.055(3) 0.036(2) 0.0012(19) 0.0093(16) -0.0008(17)
O3 0.0250(18) 0.102(4) 0.033(2) 0.016(2) 0.0078(17) -0.010(2)
O4 0.0278(17) 0.061(3) 0.033(2) 0.0029(19) 0.0094(16) 0.0111(17)
O5 0.0340(19) 0.063(3) 0.043(3) 0.010(2) 0.0091(19) -0.0065(19)
O6 0.039(2) 0.112(4) 0.043(3) 0.012(2) 0.021(2) 0.031(2)
O7 0.0243(17) 0.051(3) 0.029(2) -0.0017(18) 0.0070(16) -0.0066(16)
O8 0.0241(17) 0.059(3) 0.031(2) 0.007(2) 0.0059(16) -0.0009(17)
O9 0.0203(16) 0.068(3) 0.028(2) 0.0062(18) 0.0046(15) -0.0133(16)
O10 0.0225(17) 0.078(3) 0.025(2) -0.0097(19) 0.0039(15) 0.0139(17)
O11 0.0281(17) 0.049(3) 0.030(2) -0.0050(18) 0.0073(16) -0.0012(16)
O12 0.0229(16) 0.048(3) 0.026(2) -0.0014(17) 0.0073(15) 0.0025(16)

loop_
_atom_type_symbol
_atom_type_description
_atom_type_scat_dispersion_real
_atom_type_scat_dispersion_imag
_atom_type_scat_source
C C 0.0033 0.0016 'International Tables Vol C Tables 4.2.6.8 and 6.1.1.4'
Cd Cd -0.8075 1.2024 'International Tables Vol C Tables 4.2.6.8 and 6.1.1.4'
H H 0.0000 0.0000 'International Tables Vol C Tables 4.2.6.8 and 6.1.1.4'
N N 0.0061 0.0033 'International Tables Vol C Tables 4.2.6.8 and 6.1.1.4'
O O 0.0106 0.0060 'International Tables Vol C Tables 4.2.6.8 and 6.1.1.4'

loop_
_geom_angle_atom_site_label_1
_geom_angle_atom_site_label_2
_geom_angle_atom_site_label_3
_geom_angle
_geom_angle_site_symmetry_1
_geom_angle_site_symmetry_3
O6 Cd1 O6 171.6(2) . 2
O6 Cd1 N3 80.31(14) . 2_565
O6 Cd1 N3 95.14(15) 2 2_565
O6 Cd1 N3 95.15(15) . 1_565
O6 Cd1 N3 80.31(14) 2 1_565
N3 Cd1 N3 115.2(2) 2_565 1_565
O6 Cd1 O5 131.23(15) . 2
O6 Cd1 O5 55.02(14) 2 2
N3 Cd1 O5 87.36(13) 2_565 2
N3 Cd1 O5 132.23(14) 1_565 2
O6 Cd1 O5 55.02(14) . .
O6 Cd1 O5 131.23(15) 2 .
N3 Cd1 O5 132.23(14) 2_565 .
N3 Cd1 O5 87.35(13) 1_565 .
O5 Cd1 O5 108.47(18) 2 .
O6 Cd1 C38 27.26(16) . .
O6 Cd1 C38 158.59(18) 2 .
N3 Cd1 C38 106.22(17) 2_565 .
N3 Cd1 C38 91.57(15) 1_565 .
O5 Cd1 C38 123.38(17) 2 .
O5 Cd1 C38 27.77(16) . .
O6 Cd1 C38 158.59(18) . 2
O6 Cd1 C38 27.26(16) 2 2
N3 Cd1 C38 91.57(15) 2_565 2
N3 Cd1 C38 106.22(17) 1_565 2
O5 Cd1 C38 27.76(16) 2 2
O5 Cd1 C38 123.38(17) . 2
C38 Cd1 C38 146.7(3) . 2
O2 Cd2 O7 178.18(14) . .
O2 Cd2 N10 88.10(13) . .
O7 Cd2 N10 92.25(13) . .
O2 Cd2 N4 89.64(14) . .
O7 Cd2 N4 90.02(14) . .
N10 Cd2 N4 177.71(12) . .
O2 Cd2 O8 123.83(13) . .
O7 Cd2 O8 54.39(12) . .
N10 Cd2 O8 89.48(13) . .
N4 Cd2 O8 92.10(13) . .
O2 Cd2 O1 54.33(13) . .
O7 Cd2 O1 127.44(13) . .
N10 Cd2 O1 92.07(13) . .
N4 Cd2 O1 86.29(13) . .
O8 Cd2 O1 177.52(12) . .
O2 Cd2 C39 151.07(16) . .
O7 Cd2 C39 27.15(14) . .
N10 Cd2 C39 90.54(13) . .
N4 Cd2 C39 91.63(14) . .
O8 Cd2 C39 27.25(13) . .
O1 Cd2 C39 154.58(15) . .
O2 Cd2 C1 27.30(15) . .
O7 Cd2 C1 154.44(16) . .
N10 Cd2 C1 91.14(14) . .
N4 Cd2 C1 86.67(14) . .
O8 Cd2 C1 151.00(15) . .
O1 Cd2 C1 27.06(13) . .
C39 Cd2 C1 177.56(16) . .
O12 Cd3 O12 180.0 . 5_757
O12 Cd3 N9 88.75(13) . 5_767
O12 Cd3 N9 91.25(13) 5_757 5_767
O12 Cd3 N9 91.25(13) . 1_545
O12 Cd3 N9 88.75(13) 5_757 1_545
N9 Cd3 N9 180.00(14) 5_767 1_545
O12 Cd3 O11 54.55(12) . .
O12 Cd3 O11 125.45(12) 5_757 .
N9 Cd3 O11 91.61(12) 5_767 .
N9 Cd3 O11 88.39(12) 1_545 .
O12 Cd3 O11 125.45(12) . 5_757
O12 Cd3 O11 54.55(12) 5_757 5_757
N9 Cd3 O11 88.39(12) 5_767 5_757
N9 Cd3 O11 91.61(12) 1_545 5_757
O11 Cd3 O11 180.0 . 5_757
O12 Cd3 C76 152.51(14) . 5_757
O12 Cd3 C76 27.49(14) 5_757 5_757
N9 Cd3 C76 89.12(14) 5_767 5_757
N9 Cd3 C76 90.88(13) 1_545 5_757
O11 Cd3 C76 152.92(13) . 5_757
O11 Cd3 C76 27.08(13) 5_757 5_757
O12 Cd3 C76 27.49(14) . .
O12 Cd3 C76 152.51(14) 5_757 .
N9 Cd3 C76 90.88(13) 5_767 .
N9 Cd3 C76 89.12(14) 1_545 .
O11 Cd3 C76 27.08(13) . .
O11 Cd3 C76 152.92(13) 5_757 .
C76 Cd3 C76 180.0 5_757 .
O1 C1 O2 122.9(4) . .
O1 C1 C2 121.8(5) . .
O2 C1 C2 115.2(5) . .
O1 C1 Cd2 68.0(3) . .
O2 C1 Cd2 55.0(2) . .
C2 C1 Cd2 168.9(4) . .
C7 C2 C3 119.5(4) . .
C7 C2 C1 120.3(4) . .
C3 C2 C1 120.1(5) . .
C4 C3 C2 119.5(5) . .
C4 C3 H3 120.2 . .
C2 C3 H3 120.2 . .
C5 C4 C3 120.8(5) . .
C5 C4 H4 119.6 . .
C3 C4 H4 119.6 . .
C4 C5 C6 120.3(4) . .
C4 C5 N1 116.1(4) . .
C6 C5 N1 123.5(5) . .
C7 C6 C5 118.1(5) . .
C7 C6 H6 121.0 . .
C5 C6 H6 121.0 . .
C6 C7 C2 121.8(4) . .
C6 C7 H7 119.1 . .
C2 C7 H7 119.1 . .
C9 C8 C13 118.9(5) . .
C9 C8 N2 116.2(5) . .
C13 C8 N2 124.8(5) . .
C10 C9 C8 122.1(5) . .
C10 C9 H9 118.9 . .
C8 C9 H9 118.9 . .
C9 C10 C11 118.5(5) . .
C9 C10 H10 120.8 . .
C11 C10 H10 120.8 . .
O3 C11 C10 125.2(5) . .
O3 C11 C12 114.3(5) . .
C10 C11 C12 120.4(4) . .
C13 C12 C11 119.8(5) . .
C13 C12 H12 120.1 . .
C11 C12 H12 120.1 . .
C12 C13 C8 120.2(5) . .
C12 C13 H13 119.9 . .
C8 C13 H13 119.9 . .
O3 C14 C15 107.0(4) . .
O3 C14 H14A 110.3 . .
C15 C14 H14A 110.3 . .
O3 C14 H14B 110.3 . .
C15 C14 H14B 110.3 . .
H14A C14 H14B 108.6 . .
C19 C15 C16 118.1(4) . .
C19 C15 C14 120.3(4) . .
C16 C15 C14 121.6(5) . .
C17 C16 C15 118.8(5) . .
C17 C16 H16 120.6 . .
C15 C16 H16 120.6 . .
C16 C17 C18 119.3(5) . .
C16 C17 H17 120.3 . .
C18 C17 H17 120.3 . .
N3 C18 C17 122.6(4) . .
N3 C18 H18 118.7 . .
C17 C18 H18 118.7 . .
N3 C19 C15 123.8(5) . .
N3 C19 H19 118.1 . .
C15 C19 H19 118.1 . .
N4 C20 C21 121.8(5) . .
N4 C20 H20 119.1 . .
C21 C20 H20 119.1 . .
C20 C21 C22 120.5(5) . .
C20 C21 H21 119.8 . .
C22 C21 H21 119.8 . .
C21 C22 C23 118.3(5) . .
C21 C22 H22 120.8 . .
C23 C22 H22 120.8 . .
C24 C23 C22 117.6(4) . .
C24 C23 C25 123.8(5) . .
C22 C23 C25 118.6(5) . .
N4 C24 C23 123.5(5) . .
N4 C24 H24 118.3 . .
C23 C24 H24 118.3 . .
O4 C25 C23 108.4(4) . .
O4 C25 H25A 110.0 . .
C23 C25 H25A 110.0 . .
O4 C25 H25B 110.0 . .
C23 C25 H25B 110.0 . .
H25A C25 H25B 108.4 . .
O4 C26 C27 114.9(4) . .
O4 C26 C31 124.9(5) . .
C27 C26 C31 120.3(4) . .
C26 C27 C28 120.6(5) . .
C26 C27 H27 119.7 . .
C28 C27 H27 119.7 . .
C27 C28 C29 119.8(5) . .
C27 C28 H28 120.1 . .
C29 C28 H28 120.1 . .
C28 C29 C30 119.2(4) . .
C28 C29 N5 124.7(5) . .
C30 C29 N5 116.0(4) . .
C31 C30 C29 121.3(5) . .
C31 C30 H30 119.3 . .
C29 C30 H30 119.3 . .
C30 C31 C26 118.8(5) . .
C30 C31 H31 120.6 . .
C26 C31 H31 120.6 . .
C33 C32 C37 120.4(4) . .
C33 C32 N6 115.2(5) . .
C37 C32 N6 124.4(5) . .
C32 C33 C34 120.5(5) . .
C32 C33 H33 119.8 . .
C34 C33 H33 119.8 . .
C33 C34 C35 119.8(5) . .
C33 C34 H34 120.1 . .
C35 C34 H34 120.1 . .
C36 C35 C34 118.5(4) . .
C36 C35 C38 120.0(5) . .
C34 C35 C38 121.5(5) . .
C35 C36 C37 123.0(5) . .
C35 C36 H36 118.5 . .
C37 C36 H36 118.5 . .
C36 C37 C32 117.8(5) . .
C36 C37 H37 121.1 . .
C32 C37 H37 121.1 . .
O6 C38 O5 121.7(5) . .
O6 C38 C35 118.5(5) . .
O5 C38 C35 119.8(6) . .
O6 C38 Cd1 58.3(3) . .
O5 C38 Cd1 63.3(3) . .
C35 C38 Cd1 176.3(4) . .
O8 C39 O7 122.2(4) . .
O8 C39 C40 120.2(5) . .
O7 C39 C40 117.5(5) . .
O8 C39 Cd2 66.2(3) . .
O7 C39 Cd2 56.1(2) . .
C40 C39 Cd2 173.0(4) . .
C45 C40 C41 119.0(4) . .
C45 C40 C39 120.3(5) . .
C41 C40 C39 120.6(4) . .
C42 C41 C40 121.4(4) . .
C42 C41 H41 119.3 . .
C40 C41 H41 119.3 . .
C41 C42 C43 118.7(5) . .
C41 C42 H42 120.6 . .
C43 C42 H42 120.6 . .
C44 C43 C42 120.5(4) . .
C44 C43 N7 115.3(4) . .
C42 C43 N7 124.2(4) . .
C43 C44 C45 119.5(4) . .
C43 C44 H44 120.2 . .
C45 C44 H44 120.2 . .
C40 C45 C44 120.9(5) . .
C40 C45 H45 119.6 . .
C44 C45 H45 119.6 . .
C47 C46 C51 119.9(4) . .
C47 C46 N8 116.5(4) . .
C51 C46 N8 123.6(5) . .
C46 C47 C48 121.3(5) . .
C46 C47 H47 119.3 . .
C48 C47 H47 119.3 . .
C49 C48 C47 118.3(5) . .
C49 C48 H48 120.9 . .
C47 C48 H48 120.9 . .
O9 C49 C50 114.7(4) . .
O9 C49 C48 124.6(4) . .
C50 C49 C48 120.7(4) . .
C49 C50 C51 120.7(5) . .
C49 C50 H50 119.6 . .
C51 C50 H50 119.6 . .
C50 C51 C46 119.1(5) . .
C50 C51 H51 120.4 . .
C46 C51 H51 120.4 . .
O9 C52 C53 107.9(4) . .
O9 C52 H52A 110.1 . .
C53 C52 H52A 110.1 . .
O9 C52 H52B 110.1 . .
C53 C52 H52B 110.1 . .
H52A C52 H52B 108.4 . .
C57 C53 C54 117.8(4) . .
C57 C53 C52 122.8(4) . .
C54 C53 C52 119.4(4) . .
C55 C54 C53 118.6(5) . .
C55 C54 H54 120.7 . .
C53 C54 H54 120.7 . .
C56 C55 C54 118.9(4) . .
C56 C55 H55 120.5 . .
C54 C55 H55 120.5 . .
N9 C56 C55 123.6(4) . .
N9 C56 H56 118.2 . .
C55 C56 H56 118.2 . .
N9 C57 C53 123.8(4) . .
N9 C57 H57 118.1 . .
C53 C57 H57 118.1 . .
N10 C58 C59 122.3(4) . .
N10 C58 H58 118.8 . .
C59 C58 H58 118.8 . .
C60 C59 C58 119.3(4) . .
C60 C59 H59 120.4 . .
C58 C59 H59 120.4 . .
C59 C60 C61 118.9(5) . .
C59 C60 H60 120.5 . .
C61 C60 H60 120.5 . .
C62 C61 C60 118.5(4) . .
C62 C61 C63 121.4(4) . .
C60 C61 C63 120.1(4) . .
N10 C62 C61 123.2(4) . .
N10 C62 H62 118.4 . .
C61 C62 H62 118.4 . .
O10 C63 C61 107.0(4) . .
O10 C63 H63A 110.3 . .
C61 C63 H63A 110.3 . .
O10 C63 H63B 110.3 . .
C61 C63 H63B 110.3 . .
H63A C63 H63B 108.6 . .
O10 C64 C65 123.9(5) . .
O10 C64 C69 115.0(4) . .
C65 C64 C69 121.1(4) . .
C64 C65 C66 118.0(5) . .
C64 C65 H65 121.0 . .
C66 C65 H65 121.0 . .
C67 C66 C65 121.5(5) . .
C67 C66 H66 119.3 . .
C65 C66 H66 119.3 . .
C66 C67 C68 119.7(4) . .
C66 C67 N11 116.3(4) . .
C68 C67 N11 124.0(5) . .
C69 C68 C67 119.1(5) . .
C69 C68 H68 120.5 . .
C67 C68 H68 120.5 . .
C68 C69 C64 120.6(4) . .
C68 C69 H69 119.7 . .
C64 C69 H69 119.7 . .
C75 C70 C71 120.0(4) . .
C75 C70 N12 115.8(4) . .
C71 C70 N12 124.1(4) . .
C72 C71 C70 119.9(5) . .
C72 C71 H71 120.0 . .
C70 C71 H71 120.0 . .
C71 C72 C73 119.8(4) . .
C71 C72 H72 120.1 . .
C73 C72 H72 120.1 . .
C74 C73 C72 120.0(4) . .
C74 C73 C76 120.4(4) . .
C72 C73 C76 119.5(4) . .
C73 C74 C75 120.1(5) . .
C73 C74 H74 120.0 . .
C75 C74 H74 120.0 . .
C70 C75 C74 120.2(5) . .
C70 C75 H75 119.9 . .
C74 C75 H75 119.9 . .
O11 C76 O12 122.3(4) . .
O11 C76 C73 121.2(5) . .
O12 C76 C73 116.5(4) . .
O11 C76 Cd3 67.0(2) . .
O12 C76 Cd3 55.3(2) . .
C73 C76 Cd3 170.6(4) . .
N2 N1 C5 114.3(4) . .
N1 N2 C8 114.8(4) . .
C18 N3 C19 117.4(4) . .
C18 N3 Cd1 125.4(3) . 1_545
C19 N3 Cd1 117.2(3) . 1_545
C20 N4 C24 118.2(5) . .
C20 N4 Cd2 118.7(3) . .
C24 N4 Cd2 123.1(3) . .
N6 N5 C29 113.3(4) . .
N5 N6 C32 113.9(4) . .
N8 N7 C43 114.8(4) . .
N7 N8 C46 114.6(4) . .
C56 N9 C57 117.2(4) . .
C56 N9 Cd3 121.7(3) . 1_565
C57 N9 Cd3 121.0(3) . 1_565
C58 N10 C62 117.7(4) . .
C58 N10 Cd2 122.3(3) . .
C62 N10 Cd2 119.7(3) . .
N12 N11 C67 114.4(4) . .
N11 N12 C70 114.6(4) . .
C1 O1 Cd2 84.9(3) . .
C1 O2 Cd2 97.7(3) . .
C11 O3 C14 120.0(4) . .
C26 O4 C25 119.1(4) . .
C38 O5 Cd1 88.9(3) . .
C38 O6 Cd1 94.4(4) . .
C39 O7 Cd2 96.8(3) . .
C39 O8 Cd2 86.6(3) . .
C49 O9 C52 119.1(4) . .
C64 O10 C63 120.2(4) . .
C76 O11 Cd3 85.9(3) . .
C76 O12 Cd3 97.2(3) . .

loop_
_geom_bond_atom_site_label_1
_geom_bond_atom_site_label_2
_geom_bond_distance
_geom_bond_site_symmetry_2
Cd1 O6 2.330(4) .
Cd1 O6 2.330(4) 2
Cd1 N3 2.334(4) 2_565
Cd1 N3 2.334(4) 1_565
Cd1 O5 2.440(4) 2
Cd1 O5 2.440(4) .
Cd1 C38 2.729(5) .
Cd1 C38 2.729(5) 2
Cd2 O2 2.247(3) .
Cd2 O7 2.264(3) .
Cd2 N10 2.351(4) .
Cd2 N4 2.360(4) .
Cd2 O8 2.483(3) .
Cd2 O1 2.529(4) .
Cd2 C39 2.709(5) .
Cd2 C1 2.717(5) .
Cd3 O12 2.253(3) .
Cd3 O12 2.253(3) 5_757
Cd3 N9 2.357(4) 5_767
Cd3 N9 2.357(4) 1_545
Cd3 O11 2.509(3) .
Cd3 O11 2.509(3) 5_757
Cd3 C76 2.718(5) 5_757
Cd3 C76 2.718(5) .
C1 O1 1.241(6) .
C1 O2 1.257(6) .
C1 C2 1.508(6) .
C2 C7 1.382(7) .
C2 C3 1.385(7) .
C3 C4 1.381(6) .
C3 H3 0.9300 .
C4 C5 1.373(7) .
C4 H4 0.9300 .
C5 C6 1.404(7) .
C5 N1 1.422(5) .
C6 C7 1.378(6) .
C6 H6 0.9300 .
C7 H7 0.9300 .
C8 C9 1.372(7) .
C8 C13 1.380(7) .
C8 N2 1.416(6) .
C9 C10 1.364(6) .
C9 H9 0.9300 .
C10 C11 1.381(7) .
C10 H10 0.9300 .
C11 O3 1.366(5) .
C11 C12 1.385(7) .
C12 C13 1.370(6) .
C12 H12 0.9300 .
C13 H13 0.9300 .
C14 O3 1.405(6) .
C14 C15 1.510(6) .
C14 H14A 0.9700 .
C14 H14B 0.9700 .
C15 C19 1.370(7) .
C15 C16 1.385(7) .
C16 C17 1.373(6) .
C16 H16 0.9300 .
C17 C18 1.379(7) .
C17 H17 0.9300 .
C18 N3 1.335(6) .
C18 H18 0.9300 .
C19 N3 1.340(5) .
C19 H19 0.9300 .
C20 N4 1.344(6) .
C20 C21 1.360(7) .
C20 H20 0.9300 .
C21 C22 1.389(6) .
C21 H21 0.9300 .
C22 C23 1.402(6) .
C22 H22 0.9300 .
C23 C24 1.376(7) .
C23 C25 1.508(6) .
C24 N4 1.350(6) .
C24 H24 0.9300 .
C25 O4 1.416(6) .
C25 H25A 0.9700 .
C25 H25B 0.9700 .
C26 O4 1.377(5) .
C26 C27 1.378(7) .
C26 C31 1.398(7) .
C27 C28 1.383(6) .
C27 H27 0.9300 .
C28 C29 1.388(7) .
C28 H28 0.9300 .
C29 C30 1.393(7) .
C29 N5 1.423(6) .
C30 C31 1.375(6) .
C30 H30 0.9300 .
C31 H31 0.9300 .
C32 C33 1.378(7) .
C32 C37 1.399(7) .
C32 N6 1.439(6) .
C33 C34 1.389(6) .
C33 H33 0.9300 .
C34 C35 1.393(7) .
C34 H34 0.9300 .
C35 C36 1.375(7) .
C35 C38 1.499(7) .
C36 C37 1.377(6) .
C36 H36 0.9300 .
C37 H37 0.9300 .
C38 O6 1.254(7) .
C38 O5 1.272(7) .
C39 O8 1.243(6) .
C39 O7 1.245(6) .
C39 C40 1.508(6) .
C40 C45 1.368(7) .
C40 C41 1.387(6) .
C41 C42 1.383(6) .
C41 H41 0.9300 .
C42 C43 1.396(7) .
C42 H42 0.9300 .
C43 C44 1.372(7) .
C43 N7 1.430(5) .
C44 C45 1.397(6) .
C44 H44 0.9300 .
C45 H45 0.9300 .
C46 C47 1.376(7) .
C46 C51 1.388(7) .
C46 N8 1.424(5) .
C47 C48 1.387(6) .
C47 H47 0.9300 .
C48 C49 1.384(6) .
C48 H48 0.9300 .
C49 O9 1.376(5) .
C49 C50 1.376(7) .
C50 C51 1.379(6) .
C50 H50 0.9300 .
C51 H51 0.9300 .
C52 O9 1.413(6) .
C52 C53 1.500(6) .
C52 H52A 0.9700 .
C52 H52B 0.9700 .
C53 C57 1.377(7) .
C53 C54 1.399(6) .
C54 C55 1.382(6) .
C54 H54 0.9300 .
C55 C56 1.377(7) .
C55 H55 0.9300 .
C56 N9 1.326(6) .
C56 H56 0.9300 .
C57 N9 1.346(5) .
C57 H57 0.9300 .
C58 N10 1.342(5) .
C58 C59 1.384(6) .
C58 H58 0.9300 .
C59 C60 1.372(6) .
C59 H59 0.9300 .
C60 C61 1.387(6) .
C60 H60 0.9300 .
C61 C62 1.376(6) .
C61 C63 1.515(6) .
C62 N10 1.342(5) .
C62 H62 0.9300 .
C63 O10 1.408(6) .
C63 H63A 0.9700 .
C63 H63B 0.9700 .
C64 O10 1.374(5) .
C64 C65 1.381(6) .
C64 C69 1.381(7) .
C65 C66 1.388(6) .
C65 H65 0.9300 .
C66 C67 1.378(7) .
C66 H66 0.9300 .
C67 C68 1.395(7) .
C67 N11 1.414(5) .
C68 C69 1.375(6) .
C68 H68 0.9300 .
C69 H69 0.9300 .
C70 C75 1.375(7) .
C70 C71 1.386(6) .
C70 N12 1.437(5) .
C71 C72 1.382(6) .
C71 H71 0.9300 .
C72 C73 1.387(7) .
C72 H72 0.9300 .
C73 C74 1.376(6) .
C73 C76 1.503(6) .
C74 C75 1.382(6) .
C74 H74 0.9300 .
C75 H75 0.9300 .
C76 O11 1.240(6) .
C76 O12 1.265(6) .
N1 N2 1.245(6) .
N3 Cd1 2.334(4) 1_545
N5 N6 1.261(6) .
N7 N8 1.243(5) .
N9 Cd3 2.357(4) 1_565
N11 N12 1.238(6) .

loop_
_geom_hbond_atom_site_label_D
_geom_hbond_atom_site_label_H
_geom_hbond_atom_site_label_A
_geom_hbond_distance_DH
_geom_hbond_distance_HA
_geom_hbond_distance_DA
_geom_hbond_angle_DHA
_geom_hbond_site_symmetry_A
C19 H19 O3 0.93 2.23 2.619(5) 104.6 .
C20 H20 O7 0.93 2.53 3.196(6) 128.9 .
C24 H24 O4 0.93 2.37 2.730(5) 102.6 .
C57 H57 O9 0.93 2.32 2.688(5) 103.2 .
C58 H58 O2 0.93 2.56 3.194(6) 125.3 .
C62 H62 O10 0.93 2.27 2.650(5) 103.8 .
C18 H18 O6 0.93 2.37 2.988(6) 123.9 2_545
C56 H56 O12 0.93 2.56 3.208(6) 127.1 5_767

loop_
_geom_torsion_atom_site_label_1
_geom_torsion_atom_site_label_2
_geom_torsion_atom_site_label_3
_geom_torsion_atom_site_label_4
_geom_torsion
_geom_torsion_site_symmetry_4
O1 C1 C2 C7 -168.6(5) .
O2 C1 C2 C7 13.1(7) .
Cd2 C1 C2 C7 41(2) .
O1 C1 C2 C3 15.3(8) .
O2 C1 C2 C3 -162.9(5) .
Cd2 C1 C2 C3 -135.4(17) .
C7 C2 C3 C4 -1.4(8) .
C1 C2 C3 C4 174.8(5) .
C2 C3 C4 C5 2.3(9) .
C3 C4 C5 C6 -1.8(9) .
C3 C4 C5 N1 -179.9(5) .
C4 C5 C6 C7 0.4(8) .
N1 C5 C6 C7 178.3(5) .
C5 C6 C7 C2 0.5(8) .
C3 C2 C7 C6 0.0(8) .
C1 C2 C7 C6 -176.2(5) .
C13 C8 C9 C10 0.1(9) .
N2 C8 C9 C10 -177.6(5) .
C8 C9 C10 C11 -0.1(9) .
C9 C10 C11 O3 178.9(6) .
C9 C10 C11 C12 0.0(9) .
O3 C11 C12 C13 -178.9(6) .
C10 C11 C12 C13 0.1(10) .
C11 C12 C13 C8 -0.1(10) .
C9 C8 C13 C12 0.0(9) .
N2 C8 C13 C12 177.5(6) .
O3 C14 C15 C19 4.8(7) .
O3 C14 C15 C16 -174.9(5) .
C19 C15 C16 C17 -3.8(8) .
C14 C15 C16 C17 175.9(5) .
C15 C16 C17 C18 1.6(8) .
C16 C17 C18 N3 0.7(8) .
C16 C15 C19 N3 3.8(8) .
C14 C15 C19 N3 -175.9(5) .
N4 C20 C21 C22 0.2(8) .
C20 C21 C22 C23 0.8(8) .
C21 C22 C23 C24 -1.5(8) .
C21 C22 C23 C25 178.8(5) .
C22 C23 C24 N4 1.3(8) .
C25 C23 C24 N4 -179.0(5) .
C24 C23 C25 O4 5.0(7) .
C22 C23 C25 O4 -175.4(5) .
O4 C26 C27 C28 -177.5(5) .
C31 C26 C27 C28 2.7(8) .
C26 C27 C28 C29 -2.4(8) .
C27 C28 C29 C30 0.4(8) .
C27 C28 C29 N5 178.6(5) .
C28 C29 C30 C31 1.2(8) .
N5 C29 C30 C31 -177.2(5) .
C29 C30 C31 C26 -0.9(8) .
O4 C26 C31 C30 179.1(5) .
C27 C26 C31 C30 -1.1(8) .
C37 C32 C33 C34 1.5(9) .
N6 C32 C33 C34 179.8(5) .
C32 C33 C34 C35 1.1(9) .
C33 C34 C35 C36 -2.7(8) .
C33 C34 C35 C38 175.4(5) .
C34 C35 C36 C37 1.7(9) .
C38 C35 C36 C37 -176.4(5) .
C35 C36 C37 C32 0.9(9) .
C33 C32 C37 C36 -2.4(8) .
N6 C32 C37 C36 179.4(5) .
C36 C35 C38 O6 14.4(8) .
C34 C35 C38 O6 -163.7(5) .
C36 C35 C38 O5 -164.0(5) .
C34 C35 C38 O5 18.0(8) .
O8 C39 C40 C45 -14.6(7) .
O7 C39 C40 C45 164.1(5) .
O8 C39 C40 C41 166.6(5) .
O7 C39 C40 C41 -14.7(7) .
C45 C40 C41 C42 -0.9(8) .
C39 C40 C41 C42 177.8(4) .
C40 C41 C42 C43 -0.4(8) .
C41 C42 C43 C44 0.9(8) .
C41 C42 C43 N7 179.8(5) .
C42 C43 C44 C45 -0.2(8) .
N7 C43 C44 C45 -179.1(5) .
C41 C40 C45 C44 1.7(8) .
C39 C40 C45 C44 -177.1(5) .
C43 C44 C45 C40 -1.2(8) .
C51 C46 C47 C48 0.1(8) .
N8 C46 C47 C48 178.8(5) .
C46 C47 C48 C49 -0.7(8) .
C47 C48 C49 O9 -179.1(5) .
C47 C48 C49 C50 1.7(8) .
O9 C49 C50 C51 178.8(5) .
C48 C49 C50 C51 -1.9(8) .
C49 C50 C51 C46 1.2(8) .
C47 C46 C51 C50 -0.3(8) .
N8 C46 C51 C50 -178.9(5) .
O9 C52 C53 C57 -3.7(7) .
O9 C52 C53 C54 175.4(4) .
C57 C53 C54 C55 1.1(7) .
C52 C53 C54 C55 -178.0(5) .
C53 C54 C55 C56 -0.2(7) .
C54 C55 C56 N9 -0.3(8) .
C54 C53 C57 N9 -1.7(8) .
C52 C53 C57 N9 177.4(5) .
N10 C58 C59 C60 -1.6(8) .
C58 C59 C60 C61 0.2(7) .
C59 C60 C61 C62 0.7(7) .
C59 C60 C61 C63 -177.2(5) .
C60 C61 C62 N10 -0.3(8) .
C63 C61 C62 N10 177.6(5) .
C62 C61 C63 O10 -4.0(7) .
C60 C61 C63 O10 173.8(5) .
O10 C64 C65 C66 -178.9(5) .
C69 C64 C65 C66 0.9(8) .
C64 C65 C66 C67 -0.1(8) .
C65 C66 C67 C68 -0.6(9) .
C65 C66 C67 N11 179.2(5) .
C66 C67 C68 C69 0.4(8) .
N11 C67 C68 C69 -179.4(5) .
C67 C68 C69 C64 0.4(9) .
O10 C64 C69 C68 178.7(5) .
C65 C64 C69 C68 -1.2(9) .
C75 C70 C71 C72 2.1(8) .
N12 C70 C71 C72 -179.5(5) .
C70 C71 C72 C73 -1.7(8) .
C71 C72 C73 C74 -0.2(8) .
C71 C72 C73 C76 177.8(5) .
C72 C73 C74 C75 1.7(8) .
C76 C73 C74 C75 -176.3(5) .
C71 C70 C75 C74 -0.6(8) .
N12 C70 C75 C74 -179.1(5) .
C73 C74 C75 C70 -1.3(8) .
C74 C73 C76 O11 -14.2(8) .
C72 C73 C76 O11 167.8(5) .
C74 C73 C76 O12 163.4(5) .
C72 C73 C76 O12 -14.6(7) .
C4 C5 N1 N2 -175.7(5) .
C6 C5 N1 N2 6.3(8) .
C5 N1 N2 C8 178.3(5) .
C9 C8 N2 N1 179.7(5) .
C13 C8 N2 N1 2.2(9) .
C17 C18 N3 C19 -0.9(8) .
C17 C18 N3 Cd1 -177.0(4) 1_545
C15 C19 N3 C18 -1.5(8) .
C15 C19 N3 Cd1 175.0(4) 1_545
C21 C20 N4 C24 -0.4(8) .
C21 C20 N4 Cd2 -179.7(4) .
C23 C24 N4 C20 -0.4(8) .
C23 C24 N4 Cd2 178.9(4) .
C28 C29 N5 N6 1.8(7) .
C30 C29 N5 N6 -180.0(5) .
C29 N5 N6 C32 179.7(4) .
C33 C32 N6 N5 176.4(5) .
C37 C32 N6 N5 -5.3(8) .
C44 C43 N7 N8 175.7(5) .
C42 C43 N7 N8 -3.2(7) .
C43 N7 N8 C46 -178.7(4) .
C47 C46 N8 N7 -179.8(5) .
C51 C46 N8 N7 -1.1(7) .
C55 C56 N9 C57 -0.2(7) .
C55 C56 N9 Cd3 176.7(4) 1_565
C53 C57 N9 C56 1.2(7) .
C53 C57 N9 Cd3 -175.7(4) 1_565
C59 C58 N10 C62 1.9(7) .
C59 C58 N10 Cd2 176.3(4) .
C61 C62 N10 C58 -1.0(8) .
C61 C62 N10 Cd2 -175.5(4) .
C66 C67 N11 N12 179.8(5) .
C68 C67 N11 N12 -0.3(8) .
C67 N11 N12 C70 -178.8(4) .
C75 C70 N12 N11 176.5(5) .
C71 C70 N12 N11 -2.0(7) .
O2 C1 O1 Cd2 4.0(5) .
C2 C1 O1 Cd2 -174.1(5) .
O1 C1 O2 Cd2 -4.5(6) .
C2 C1 O2 Cd2 173.7(4) .
C10 C11 O3 C14 5.2(9) .
C12 C11 O3 C14 -175.9(5) .
C15 C14 O3 C11 165.1(5) .
C27 C26 O4 C25 -174.9(5) .
C31 C26 O4 C25 4.8(8) .
C23 C25 O4 C26 170.9(4) .
O6 C38 O5 Cd1 -0.5(6) .
C35 C38 O5 Cd1 177.8(4) .
O5 C38 O6 Cd1 0.5(6) .
C35 C38 O6 Cd1 -177.8(4) .
O8 C39 O7 Cd2 1.8(5) .
C40 C39 O7 Cd2 -176.8(4) .
O7 C39 O8 Cd2 -1.7(5) .
C40 C39 O8 Cd2 176.9(4) .
C50 C49 O9 C52 179.0(5) .
C48 C49 O9 C52 -0.2(8) .
C53 C52 O9 C49 -172.8(4) .
C65 C64 O10 C63 -2.0(8) .
C69 C64 O10 C63 178.2(5) .
C61 C63 O10 C64 -170.6(4) .
O12 C76 O11 Cd3 -2.5(5) .
C73 C76 O11 Cd3 174.9(4) .
O11 C76 O12 Cd3 2.8(5) .
C73 C76 O12 Cd3 -174.7(4) .
